data_2234794
loop_
_publ_author_name
'Yusof, M. Sukeri M.'
'Yamin, Bohari M.'
'Ngah, Nurziana'

_publ_section_title
;
 1-(Biphenyl-4-ylcarbonyl)-3-(2-chloro-4-nitrophenyl)thiourea
;
_journal_coeditor_code RZ2737
_journal_issue 5
_journal_name_full 'Acta Crystallographica Section E'
_journal_page_first o1485
_journal_paper_doi 10.1107/S1600536812016686
_journal_volume 68
_journal_year 2012
_chemical_formula_iupac 'C20 H14 Cl N3 O3 S'
_chemical_formula_moiety 'C20 H14 Cl N3 O3 S'
_chemical_formula_sum 'C20 H14 Cl N3 O3 S'
_chemical_formula_weight 411.85
_chemical_name_systematic
;
1-(Biphenyl-4-ylcarbonyl)-3-(2-chloro-4-nitrophenyl)thiourea
;
_space_group_IT_number 14
_symmetry_cell_setting monoclinic
_symmetry_space_group_name_Hall '-P 2ybc'
_symmetry_space_group_name_H-M 'P 1 21/c 1'
_atom_sites_solution_hydrogens geom
_atom_sites_solution_primary direct
_atom_sites_solution_secondary difmap
_audit_creation_method SHELXL-97
_cell_angle_alpha 90.00
_cell_angle_beta 99.202(4)
_cell_angle_gamma 90.00
_cell_formula_units_Z 4
_cell_length_a 10.889(2)
_cell_length_b 5.4502(10)
_cell_length_c 30.532(5)
_cell_measurement_reflns_used 1235
_cell_measurement_temperature 298(2)
_cell_measurement_theta_max 25.0
_cell_measurement_theta_min 1.9
_cell_volume 1788.7(5)
_computing_cell_refinement 'SAINT (Bruker, 2000)'
_computing_data_collection 'SMART (Bruker, 2000)'
_computing_data_reduction 'SAINT (Bruker, 2000)'
_computing_molecular_graphics 'SHELXTL (Sheldrick, 2008)'
_computing_publication_material
;
SHELXTL (Sheldrick, 2008), PARST (Nardelli, 1995) and PLATON
(Spek, 2009)
;
_computing_structure_refinement 'SHELXL97 (Sheldrick, 2008)'
_computing_structure_solution 'SHELXS97 (Sheldrick, 2008)'
_diffrn_ambient_temperature 298(2)
_diffrn_detector_area_resol_mean 83.66
_diffrn_measured_fraction_theta_full 0.99
_diffrn_measured_fraction_theta_max 0.99
_diffrn_measurement_device_type
;
Bruker SMART APEX CCD area-detector
;
_diffrn_measurement_method '\w scan'
_diffrn_radiation_monochromator graphite
_diffrn_radiation_source 'fine-focus sealed tube'
_diffrn_radiation_type MoK\a
_diffrn_radiation_wavelength 0.71073
_diffrn_reflns_av_R_equivalents 0.0257
_diffrn_reflns_av_sigmaI/netI 0.0295
_diffrn_reflns_limit_h_max 12
_diffrn_reflns_limit_h_min -11
_diffrn_reflns_limit_k_max 6
_diffrn_reflns_limit_k_min -6
_diffrn_reflns_limit_l_max 36
_diffrn_reflns_limit_l_min -35
_diffrn_reflns_number 9537
_diffrn_reflns_theta_full 25.0
_diffrn_reflns_theta_max 25.0
_diffrn_reflns_theta_min 1.9
_diffrn_standards_decay_% 0
_diffrn_standards_interval_count 0
_diffrn_standards_interval_time 0
_diffrn_standards_number 0
_exptl_absorpt_coefficient_mu 0.359
_exptl_absorpt_correction_T_max 0.9719
_exptl_absorpt_correction_T_min 0.8847
_exptl_absorpt_correction_type multi-scan
_exptl_absorpt_process_details '(SADABS; Bruker, 2000)'
_exptl_crystal_colour yellow
_exptl_crystal_density_diffrn 1.529
_exptl_crystal_density_method 'not measured'
_exptl_crystal_description slab
_exptl_crystal_F_000 848
_exptl_crystal_size_max 0.35
_exptl_crystal_size_mid 0.13
_exptl_crystal_size_min 0.08
_refine_diff_density_max 0.25
_refine_diff_density_min -0.24
_refine_ls_extinction_method none
_refine_ls_goodness_of_fit_ref 1.160
_refine_ls_hydrogen_treatment constr
_refine_ls_matrix_type full
_refine_ls_number_parameters 253
_refine_ls_number_reflns 3154
_refine_ls_number_restraints 3
_refine_ls_restrained_S_all 1.160
_refine_ls_R_factor_all 0.0596
_refine_ls_R_factor_gt 0.0492
_refine_ls_shift/su_max 0.002
_refine_ls_shift/su_mean 0.000
_refine_ls_structure_factor_coef Fsqd
_refine_ls_weighting_details 'calc w=1/[\s^2^(Fo^2^)+(0.0709P)^2^+0.5419P] where P=(Fo^2^+2Fc^2^)/3'
_refine_ls_weighting_scheme calc
_refine_ls_wR_factor_gt 0.1305
_refine_ls_wR_factor_ref 0.1366
_reflns_number_gt 2704
_reflns_number_total 3154
_reflns_threshold_expression I>2/s(I)
_cod_data_source_file rz2737.cif
_cod_data_source_block I
_cod_original_cell_volume 1788.6(6)
_cod_original_sg_symbol_H-M 'P 21/c'
_cod_database_code 2234794
_cod_database_fobs_code 2234794

loop_
_symmetry_equiv_pos_as_xyz
'x, y, z'
'-x, y+1/2, -z+1/2'
'-x, -y, -z'
'x, -y-1/2, z-1/2'

loop_
_atom_site_type_symbol
_atom_site_label
_atom_site_fract_x
_atom_site_fract_y
_atom_site_fract_z
_atom_site_U_iso_or_equiv
_atom_site_adp_type
_atom_site_calc_flag
_atom_site_refinement_flags
_atom_site_occupancy
_atom_site_symmetry_multiplicity
S S1 0.66457(7) 0.06984(14) 0.93137(2) 0.0553(3) Uani d . 1 1
Cl Cl1 0.88661(6) 0.87141(13) 1.03030(2) 0.0511(2) Uani d . 1 1
O O1 0.9472(2) 0.6794(4) 0.93384(7) 0.0691(7) Uani d . 1 1
O O2 0.5004(3) 0.4603(5) 1.13921(9) 0.0849(8) Uani d U 1 1
O O3 0.6132(2) 0.7850(5) 1.15220(7) 0.0701(6) Uani d U 1 1
N N1 0.8315(2) 0.3541(4) 0.90589(7) 0.0449(5) Uani d . 1 1
H H1A 0.8162 0.2613 0.8829 0.054 Uiso calc R 1 1
N N2 0.7806(2) 0.4647(4) 0.97322(7) 0.0456(5) Uani d . 1 1
H H2A 0.8366 0.5731 0.9709 0.055 Uiso calc R 1 1
N N3 0.5772(2) 0.6060(5) 1.12973(9) 0.0559(6) Uani d U 1 1
C C1 1.0767(3) 0.7043(5) 0.86344(10) 0.0538(7) Uani d . 1 1
H H1B 1.0856 0.8296 0.8844 0.065 Uiso calc R 1 1
C C2 1.1482(3) 0.7078(5) 0.83008(9) 0.0509(7) Uani d . 1 1
H H2B 1.2040 0.8359 0.8290 0.061 Uiso calc R 1 1
C C3 1.1390(2) 0.5250(5) 0.79806(8) 0.0374(6) Uani d . 1 1
C C4 1.0527(3) 0.3419(5) 0.80119(9) 0.0520(7) Uani d . 1 1
H H4A 1.0432 0.2171 0.7801 0.062 Uiso calc R 1 1
C C5 0.9802(3) 0.3377(5) 0.83435(9) 0.0509(7) Uani d . 1 1
H H5A 0.9228 0.2119 0.8351 0.061 Uiso calc R 1 1
C C6 0.9919(2) 0.5184(5) 0.86650(8) 0.0394(6) Uani d . 1 1
C C7 1.2173(2) 0.5270(5) 0.76232(8) 0.0393(6) Uani d . 1 1
C C8 1.3045(3) 0.7076(6) 0.75971(10) 0.0609(8) Uani d . 1 1
H H8A 1.3153 0.8315 0.7809 0.073 Uiso calc R 1 1
C C9 1.3767(3) 0.7083(7) 0.72601(11) 0.0681(9) Uani d . 1 1
H H9A 1.4342 0.8333 0.7248 0.082 Uiso calc R 1 1
C C10 1.3638(3) 0.5275(6) 0.69487(9) 0.0551(8) Uani d . 1 1
H H10A 1.4127 0.5274 0.6725 0.066 Uiso calc R 1 1
C C11 1.2787(3) 0.3470(7) 0.69684(11) 0.0661(9) Uani d . 1 1
H H11A 1.2691 0.2228 0.6757 0.079 Uiso calc R 1 1
C C12 1.2060(3) 0.3469(6) 0.73013(10) 0.0570(8) Uani d . 1 1
H H12A 1.1481 0.2222 0.7308 0.068 Uiso calc R 1 1
C C13 0.9227(2) 0.5278(5) 0.90462(9) 0.0439(6) Uani d . 1 1
C C14 0.7603(2) 0.3068(5) 0.93919(8) 0.0404(6) Uani d . 1 1
C C15 0.7273(2) 0.4852(5) 1.01169(8) 0.0408(6) Uani d . 1 1
C C16 0.6357(3) 0.3307(6) 1.02337(10) 0.0543(7) Uani d . 1 1
H H16A 0.6067 0.2002 1.0050 0.065 Uiso calc R 1 1
C C17 0.5876(3) 0.3692(6) 1.06191(10) 0.0547(7) Uani d . 1 1
H H17A 0.5274 0.2636 1.0696 0.066 Uiso calc R 1 1
C C18 0.6284(2) 0.5623(5) 1.08869(9) 0.0446(6) Uani d . 1 1
C C19 0.7191(2) 0.7181(5) 1.07878(8) 0.0449(6) Uani d . 1 1
H H19A 0.7467 0.8485 1.0974 0.054 Uiso calc R 1 1
C C20 0.7686(2) 0.6773(5) 1.04071(8) 0.0396(6) Uani d . 1 1

loop_
_atom_site_aniso_label
_atom_site_aniso_U_11
_atom_site_aniso_U_22
_atom_site_aniso_U_33
_atom_site_aniso_U_12
_atom_site_aniso_U_13
_atom_site_aniso_U_23
S1 0.0593(5) 0.0552(5) 0.0514(4) -0.0271(4) 0.0085(3) -0.0054(3)
Cl1 0.0524(4) 0.0538(4) 0.0498(4) -0.0219(3) 0.0157(3) -0.0058(3)
O1 0.0819(15) 0.0638(14) 0.0722(14) -0.0380(12) 0.0450(12) -0.0317(12)
O2 0.0952(18) 0.0893(18) 0.0836(16) -0.0164(13) 0.0550(15) 0.0070(14)
O3 0.0645(14) 0.0899(16) 0.0605(13) 0.0008(11) 0.0238(11) -0.0129(12)
N1 0.0453(12) 0.0477(13) 0.0434(12) -0.0120(10) 0.0128(10) -0.0082(10)
N2 0.0458(13) 0.0420(12) 0.0526(13) -0.0151(10) 0.0190(10) -0.0077(11)
N3 0.0498(14) 0.0645(16) 0.0577(14) 0.0066(11) 0.0216(11) 0.0093(11)
C1 0.0617(18) 0.0461(17) 0.0583(17) -0.0176(14) 0.0241(14) -0.0175(14)
C2 0.0548(17) 0.0448(16) 0.0573(17) -0.0188(13) 0.0219(13) -0.0077(13)
C3 0.0366(13) 0.0363(13) 0.0390(13) 0.0025(10) 0.0051(10) 0.0045(11)
C4 0.0615(18) 0.0478(17) 0.0504(16) -0.0162(14) 0.0201(13) -0.0125(13)
C5 0.0573(17) 0.0461(16) 0.0534(16) -0.0211(13) 0.0216(13) -0.0096(13)
C6 0.0393(13) 0.0382(14) 0.0410(13) -0.0018(11) 0.0076(11) 0.0008(11)
C7 0.0386(13) 0.0429(14) 0.0361(12) 0.0016(11) 0.0049(10) 0.0066(11)
C8 0.071(2) 0.061(2) 0.0552(17) -0.0232(16) 0.0239(15) -0.0135(15)
C9 0.073(2) 0.075(2) 0.0625(19) -0.0270(18) 0.0315(16) -0.0033(17)
C10 0.0517(17) 0.072(2) 0.0442(15) 0.0002(15) 0.0169(13) 0.0032(15)
C11 0.070(2) 0.074(2) 0.0601(18) -0.0131(18) 0.0278(16) -0.0217(17)
C12 0.0601(18) 0.0551(18) 0.0606(17) -0.0152(14) 0.0240(14) -0.0149(15)
C13 0.0427(14) 0.0406(15) 0.0500(15) -0.0056(12) 0.0118(12) -0.0052(13)
C14 0.0337(13) 0.0414(15) 0.0452(14) -0.0030(11) 0.0036(10) 0.0034(12)
C15 0.0375(14) 0.0404(14) 0.0461(14) -0.0030(11) 0.0113(11) 0.0016(12)
C16 0.0545(17) 0.0507(17) 0.0624(18) -0.0163(14) 0.0236(14) -0.0086(14)
C17 0.0513(16) 0.0541(18) 0.0645(18) -0.0134(14) 0.0265(14) 0.0032(15)
C18 0.0389(14) 0.0507(16) 0.0463(14) 0.0028(12) 0.0133(11) 0.0062(13)
C19 0.0425(14) 0.0482(16) 0.0441(14) -0.0021(12) 0.0078(11) 0.0005(12)
C20 0.0343(13) 0.0416(15) 0.0439(13) -0.0056(11) 0.0097(10) 0.0027(11)

loop_
_atom_type_symbol
_atom_type_description
_atom_type_scat_dispersion_real
_atom_type_scat_dispersion_imag
_atom_type_scat_source
C C 0.0033 0.0016 'International Tables Vol C Tables 4.2.6.8 and 6.1.1.4'
H H 0.0000 0.0000 'International Tables Vol C Tables 4.2.6.8 and 6.1.1.4'
N N 0.0061 0.0033 'International Tables Vol C Tables 4.2.6.8 and 6.1.1.4'
O O 0.0106 0.0060 'International Tables Vol C Tables 4.2.6.8 and 6.1.1.4'
S S 0.1246 0.1234 'International Tables Vol C Tables 4.2.6.8 and 6.1.1.4'
Cl Cl 0.1484 0.1585 'International Tables Vol C Tables 4.2.6.8 and 6.1.1.4'

loop_
_geom_angle_atom_site_label_1
_geom_angle_atom_site_label_2
_geom_angle_atom_site_label_3
_geom_angle
C13 N1 C14 129.3(2)
C13 N1 H1A 115.3
C14 N1 H1A 115.3
C14 N2 C15 131.7(2)
C14 N2 H2A 114.1
C15 N2 H2A 114.1
O2 N3 O3 123.9(3)
O2 N3 C18 117.7(3)
O3 N3 C18 118.5(2)
C2 C1 C6 121.5(3)
C2 C1 H1B 119.3
C6 C1 H1B 119.3
C1 C2 C3 121.7(2)
C1 C2 H2B 119.2
C3 C2 H2B 119.2
C4 C3 C2 116.2(2)
C4 C3 C7 122.0(2)
C2 C3 C7 121.8(2)
C5 C4 C3 122.5(3)
C5 C4 H4A 118.8
C3 C4 H4A 118.8
C4 C5 C6 120.7(2)
C4 C5 H5A 119.7
C6 C5 H5A 119.7
C5 C6 C1 117.4(2)
C5 C6 C13 125.5(2)
C1 C6 C13 117.1(2)
C8 C7 C12 116.7(2)
C8 C7 C3 121.9(2)
C12 C7 C3 121.4(2)
C7 C8 C9 121.4(3)
C7 C8 H8A 119.3
C9 C8 H8A 119.3
C10 C9 C8 120.5(3)
C10 C9 H9A 119.7
C8 C9 H9A 119.7
C11 C10 C9 119.2(3)
C11 C10 H10A 120.4
C9 C10 H10A 120.4
C10 C11 C12 120.4(3)
C10 C11 H11A 119.8
C12 C11 H11A 119.8
C7 C12 C11 121.8(3)
C7 C12 H12A 119.1
C11 C12 H12A 119.1
O1 C13 N1 121.5(2)
O1 C13 C6 121.3(2)
N1 C13 C6 117.2(2)
N2 C14 N1 113.8(2)
N2 C14 S1 129.5(2)
N1 C14 S1 116.71(19)
C16 C15 N2 125.3(2)
C16 C15 C20 117.4(2)
N2 C15 C20 117.3(2)
C17 C16 C15 120.7(3)
C17 C16 H16A 119.6
C15 C16 H16A 119.6
C18 C17 C16 119.9(3)
C18 C17 H17A 120.1
C16 C17 H17A 120.1
C17 C18 C19 121.5(3)
C17 C18 N3 120.3(3)
C19 C18 N3 118.2(3)
C18 C19 C20 118.6(3)
C18 C19 H19A 120.7
C20 C19 H19A 120.7
C19 C20 C15 121.8(2)
C19 C20 Cl1 117.3(2)
C15 C20 Cl1 120.91(19)

loop_
_geom_bond_atom_site_label_1
_geom_bond_atom_site_label_2
_geom_bond_distance
S1 C14 1.653(3)
Cl1 C20 1.733(3)
O1 C13 1.214(3)
O2 N3 1.221(3)
O3 N3 1.221(3)
N1 C13 1.377(3)
N1 C14 1.397(3)
N1 H1A 0.8600
N2 C14 1.340(3)
N2 C15 1.395(3)
N2 H2A 0.8600
N3 C18 1.470(4)
C1 C2 1.377(4)
C1 C6 1.384(4)
C1 H1B 0.9300
C2 C3 1.388(4)
C2 H2B 0.9300
C3 C4 1.385(4)
C3 C7 1.488(3)
C4 C5 1.380(4)
C4 H4A 0.9300
C5 C6 1.382(4)
C5 H5A 0.9300
C6 C13 1.485(4)
C7 C8 1.379(4)
C7 C12 1.380(4)
C8 C9 1.391(4)
C8 H8A 0.9300
C9 C10 1.361(5)
C9 H9A 0.9300
C10 C11 1.360(5)
C10 H10A 0.9300
C11 C12 1.384(4)
C11 H11A 0.9300
C12 H12A 0.9300
C15 C16 1.395(4)
C15 C20 1.398(4)
C16 C17 1.378(4)
C16 H16A 0.9300
C17 C18 1.363(4)
C17 H17A 0.9300
C18 C19 1.373(4)
C19 C20 1.375(3)
C19 H19A 0.9300

loop_
_geom_hbond_atom_site_label_D
_geom_hbond_atom_site_label_H
_geom_hbond_atom_site_label_A
_geom_hbond_site_symmetry_A
_geom_hbond_distance_DH
_geom_hbond_distance_HA
_geom_hbond_distance_DA
_geom_hbond_angle_DHA
_geom_hbond_publ_flag
N2 H2A Cl1 1_555 0.86 2.43 2.938(2) 118 yes
N2 H2A O1 1_555 0.86 1.87 2.608(3) 143 yes
C16 H16A S1 1_555 0.93 2.53 3.208(3) 130 yes
C10 H10A O3 4_675 0.93 2.57 3.354(4) 142 yes
C17 H17A S1 3_657 0.93 2.77 3.673(3) 165 yes

loop_
_geom_torsion_atom_site_label_1
_geom_torsion_atom_site_label_2
_geom_torsion_atom_site_label_3
_geom_torsion_atom_site_label_4
_geom_torsion
C6 C1 C2 C3 -0.2(5)
C1 C2 C3 C4 1.0(4)
C1 C2 C3 C7 -179.3(3)
C2 C3 C4 C5 -0.7(4)
C7 C3 C4 C5 179.6(3)
C3 C4 C5 C6 -0.5(5)
C4 C5 C6 C1 1.3(4)
C4 C5 C6 C13 -177.5(3)
C2 C1 C6 C5 -0.9(5)
C2 C1 C6 C13 178.0(3)
C4 C3 C7 C8 -179.0(3)
C2 C3 C7 C8 1.3(4)
C4 C3 C7 C12 0.9(4)
C2 C3 C7 C12 -178.8(3)
C12 C7 C8 C9 0.5(5)
C3 C7 C8 C9 -179.7(3)
C7 C8 C9 C10 -0.8(6)
C8 C9 C10 C11 0.6(5)
C9 C10 C11 C12 -0.1(5)
C8 C7 C12 C11 0.0(5)
C3 C7 C12 C11 -179.8(3)
C10 C11 C12 C7 -0.2(5)
C14 N1 C13 O1 -4.7(5)
C14 N1 C13 C6 173.9(2)
C5 C6 C13 O1 172.6(3)
C1 C6 C13 O1 -6.2(4)
C5 C6 C13 N1 -6.0(4)
C1 C6 C13 N1 175.1(3)
C15 N2 C14 N1 178.0(2)
C15 N2 C14 S1 -1.8(4)
C13 N1 C14 N2 4.2(4)
C13 N1 C14 S1 -175.9(2)
C14 N2 C15 C16 0.8(5)
C14 N2 C15 C20 -178.8(3)
N2 C15 C16 C17 -179.0(3)
C20 C15 C16 C17 0.6(4)
C15 C16 C17 C18 1.0(5)
C16 C17 C18 C19 -1.6(5)
C16 C17 C18 N3 179.6(3)
O2 N3 C18 C17 1.9(4)
O3 N3 C18 C17 -177.8(3)
O2 N3 C18 C19 -176.9(3)
O3 N3 C18 C19 3.3(4)
C17 C18 C19 C20 0.5(4)
N3 C18 C19 C20 179.3(2)
C18 C19 C20 C15 1.2(4)
C18 C19 C20 Cl1 -177.9(2)
C16 C15 C20 C19 -1.7(4)
N2 C15 C20 C19 177.9(2)
C16 C15 C20 Cl1 177.3(2)
N2 C15 C20 Cl1 -3.1(3)

loop_
_cod_related_entry_id
_cod_related_entry_database
_cod_related_entry_code
1 ChemSpider 2179659
